data_7050905
loop_
_publ_author_name
'Han Gang'
'Guo Dong'
'Duan Chun-Ying'
'Mo Hong'
'Meng Qing-jin'

_publ_section_title
;
 Self-assembly of a novel mixed-valence tetranuclear molecular square
 [FeII3FeIIIL2(HL)2]3+ and [M(HL)]44+ squares (M=Ni, Zn and
 Cd){H2L=bis(2-acetylpyridine) thiocarbazone}
;
_journal_issue 10
_journal_name_full 'New J. Chem.'
_journal_page_first 1371
_journal_page_last 1377
_journal_paper_doi 10.1039/b203819f
_journal_volume 26
_journal_year 2002
_chemical_formula_sum 'C60 H61 B4 F16 N24 O0.5 S4 Zn4'
_chemical_formula_weight 1918.28
_chemical_name_systematic
;
?
;
_space_group_IT_number 2
_symmetry_cell_setting triclinic
_symmetry_space_group_name_Hall '-P 1'
_symmetry_space_group_name_H-M 'P -1'
_atom_sites_solution_hydrogens geom
_atom_sites_solution_primary direct
_atom_sites_solution_secondary difmap
_audit_creation_method SHELXL-97
_cell_angle_alpha 87.124(6)
_cell_angle_beta 80.677(6)
_cell_angle_gamma 71.389(6)
_cell_formula_units_Z 2
_cell_length_a 13.448(5)
_cell_length_b 14.955(5)
_cell_length_c 21.554(7)
_cell_measurement_reflns_used 3612
_cell_measurement_temperature 293(2)
_cell_measurement_theta_max 43.14
_cell_measurement_theta_min 2.31
_cell_volume 4054(2)
_computing_cell_refinement 'Bruker SMART'
_computing_data_collection 'Bruker SMART'
_computing_data_reduction 'Bruker SAINT'
_computing_molecular_graphics 'Bruker SHELXTL'
_computing_publication_material 'Bruker SHELXTL'
_computing_structure_refinement 'Bruker SHELXTL'
_computing_structure_solution 'Bruker SHELXTL'
_diffrn_ambient_temperature 293(2)
_diffrn_measured_fraction_theta_full 0.993
_diffrn_measured_fraction_theta_max 0.993
_diffrn_measurement_device_type 'CCD area detector'
_diffrn_measurement_method 'phi and omega scans'
_diffrn_radiation_monochromator graphite
_diffrn_radiation_source 'fine-focus sealed tube'
_diffrn_radiation_type MoK\a
_diffrn_radiation_wavelength 0.71073
_diffrn_reflns_av_R_equivalents 0.0764
_diffrn_reflns_av_sigmaI/netI 0.2435
_diffrn_reflns_limit_h_max 8
_diffrn_reflns_limit_h_min -14
_diffrn_reflns_limit_k_max 16
_diffrn_reflns_limit_k_min -15
_diffrn_reflns_limit_l_max 23
_diffrn_reflns_limit_l_min -23
_diffrn_reflns_number 16644
_diffrn_reflns_theta_full 22.50
_diffrn_reflns_theta_max 22.50
_diffrn_reflns_theta_min 1.62
_exptl_absorpt_coefficient_mu 1.363
_exptl_absorpt_correction_T_max 0.6802
_exptl_absorpt_correction_T_min 0.5178
_exptl_absorpt_correction_type empirical
_exptl_absorpt_process_details sadabs
_exptl_crystal_colour yellow
_exptl_crystal_density_diffrn 1.526
_exptl_crystal_density_method 'not measured'
_exptl_crystal_description block
_exptl_crystal_F_000 1882
_exptl_crystal_size_max 0.50
_exptl_crystal_size_mid 0.40
_exptl_crystal_size_min 0.40
_refine_diff_density_max 0.690
_refine_diff_density_min -0.484
_refine_diff_density_rms 0.083
_refine_ls_extinction_method none
_refine_ls_goodness_of_fit_ref 1.002
_refine_ls_hydrogen_treatment mixed
_refine_ls_matrix_type full
_refine_ls_number_parameters 1347
_refine_ls_number_reflns 10518
_refine_ls_number_restraints 947
_refine_ls_restrained_S_all 0.998
_refine_ls_R_factor_all 0.1702
_refine_ls_R_factor_gt 0.0794
_refine_ls_shift/su_max 0.121
_refine_ls_shift/su_mean 0.006
_refine_ls_structure_factor_coef Fsqd
_refine_ls_weighting_details
; calc
[0.00000+1.00000exp(1.00(sin\q/\l)^2^)]/
[\s^2^(Fo^2^)+0.0000+0.0000*P+(0.0000P)^2^+0.0000sin\q/\l]
where P = 0.33333Fo^2^ + 0.66667Fc^2^
;
_refine_ls_weighting_scheme calc
_refine_ls_wR_factor_gt 0.1399
_refine_ls_wR_factor_ref 0.1537
_reflns_number_gt 3414
_reflns_number_total 10518
_reflns_threshold_expression >2sigma(I)
_cod_data_source_file b203819f.txt
_cod_data_source_block complex_2
_cod_depositor_comments
;
The following automatic conversions were performed:
'_symmetry_cell_setting' value 'Triclinic' changed to 'triclinic'
according to '/home/saulius/struct/CIF-dictionaries/cif_core.dic'
dictionary named 'cif_core.dic' version 2.4.1 from 2010-06-29.

Automatic conversion script
Id: cif_fix_enum 1527 2010-12-29 10:47:43Z saulius 
;
_cod_original_sg_symbol_H-M 'P-1   '
_cod_original_formula_sum 'C60 H61 B4 F16 N24 O0.50 S4 Zn4'
_cod_database_code 7050905

loop_
_symmetry_equiv_pos_as_xyz
'x, y, z'
'-x, -y, -z'

loop_
_atom_site_label
_atom_site_type_symbol
_atom_site_fract_x
_atom_site_fract_y
_atom_site_fract_z
_atom_site_U_iso_or_equiv
_atom_site_adp_type
_atom_site_occupancy
_atom_site_symmetry_multiplicity
_atom_site_calc_flag
_atom_site_refinement_flags
_atom_site_disorder_assembly
_atom_site_disorder_group
Zn1 Zn 0.73550(5) 0.77906(5) 0.19117(3) 0.0721(3) Uani 1 1 d . A .
Zn2 Zn 0.86989(5) 0.86749(5) 0.36337(3) 0.0663(3) Uani 1 1 d . A .
Zn3 Zn 0.78614(5) 1.18407(5) 0.28412(3) 0.0756(3) Uani 1 1 d . . .
Zn4 Zn 0.68473(6) 1.08169(6) 0.10286(3) 0.0979(4) Uani 1 1 d . . .
S1 S 0.77233(13) 1.11177(12) 0.18721(7) 0.0886(7) Uani 1 1 d D A .
S2 S 0.65344(14) 0.92822(13) 0.13654(8) 0.0929(8) Uani 1 1 d . A .
S3 S 0.82654(12) 0.84472(12) 0.25912(8) 0.0820(7) Uani 1 1 d . . .
S4 S 0.81037(11) 1.04449(11) 0.35724(7) 0.0683(6) Uani 1 1 d . A .
N11 N 0.8797(3) 1.2384(4) 0.3371(2) 0.078(2) Uani 0.6048(13) 1 d PDU A 1
C1 C 0.8422(4) 1.2972(4) 0.3870(3) 0.078(3) Uani 0.6048(13) 1 d PDU A 1
H1A H 0.7696 1.3198 0.4013 0.093 Uiso 0.6048(13) 1 calc PR A 1
C2 C 0.9125(3) 1.3238(5) 0.4169(3) 0.083(3) Uani 0.6048(13) 1 d PDU A 1
H2A H 0.8879 1.3606 0.4531 0.099 Uiso 0.6048(13) 1 calc PR A 1
C3 C 1.0188(4) 1.2953(4) 0.3925(3) 0.085(3) Uani 0.6048(13) 1 d PDU A 1
H3A H 1.0651 1.3184 0.4095 0.102 Uiso 0.6048(13) 1 calc PR A 1
C4 C 1.0567(4) 1.2326(4) 0.3430(3) 0.084(3) Uani 0.6048(13) 1 d PDU A 1
H4A H 1.1289 1.2113 0.3274 0.101 Uiso 0.6048(13) 1 calc PR A 1
C5 C 0.9861(4) 1.2019(5) 0.3169(3) 0.077(2) Uani 0.6048(13) 1 d PDU A 1
C6 C 1.0235(7) 1.1381(7) 0.2621(4) 0.072(3) Uani 0.6048(13) 1 d PU A 1
C7 C 1.1353(6) 1.1042(7) 0.2383(4) 0.097(4) Uani 0.6048(13) 1 d PU A 1
H7A H 1.1473 1.0637 0.2028 0.145 Uiso 0.6048(13) 1 calc PR A 1
H7B H 1.1731 1.0695 0.2706 0.145 Uiso 0.6048(13) 1 calc PR A 1
H7C H 1.1602 1.1567 0.2255 0.145 Uiso 0.6048(13) 1 calc PR A 1
N12 N 0.9506(5) 1.1184(5) 0.2399(3) 0.061(2) Uani 0.6048(13) 1 d PU A 1
N13 N 0.9724(5) 1.0620(5) 0.1896(3) 0.068(2) Uani 0.6048(13) 1 d PU A 1
H13C H 1.0380 1.0325 0.1760 0.082 Uiso 0.6048(13) 1 calc PR A 1
C8 C 0.8986(4) 1.0483(6) 0.1590(4) 0.061(3) Uani 0.6048(13) 1 d PDU A 1
N14 N 0.9277(5) 0.9942(5) 0.1115(3) 0.055(2) Uani 0.6048(13) 1 d PU A 1
N15 N 0.8505(5) 0.9920(5) 0.0781(3) 0.055(2) Uani 0.6048(13) 1 d PU A 1
C9 C 0.8769(7) 0.9399(6) 0.0289(4) 0.067(3) Uani 0.6048(13) 1 d PU A 1
C10 C 0.9871(7) 0.8715(6) 0.0122(4) 0.100(4) Uani 0.6048(13) 1 d PU A 1
H10A H 1.0302 0.8765 0.0425 0.150 Uiso 0.6048(13) 1 calc PR A 1
H10B H 1.0179 0.8860 -0.0288 0.150 Uiso 0.6048(13) 1 calc PR A 1
H10C H 0.9835 0.8084 0.0124 0.150 Uiso 0.6048(13) 1 calc PR A 1
C11 C 0.7846(4) 0.9529(4) -0.0054(3) 0.080(3) Uani 0.6048(13) 1 d PDU A 1
C12 C 0.7833(4) 0.8957(5) -0.0541(3) 0.114(4) Uani 0.6048(13) 1 d PDU A 1
H12A H 0.8424 0.8436 -0.0660 0.136 Uiso 0.6048(13) 1 calc PR A 1
C13 C 0.6959(4) 0.9144(4) -0.0855(3) 0.106(3) Uani 0.6048(13) 1 d PDU A 1
H13A H 0.6953 0.8762 -0.1181 0.127 Uiso 0.6048(13) 1 calc PR A 1
C14 C 0.6098(5) 0.9930(4) -0.0656(3) 0.098(3) Uani 0.6048(13) 1 d PDU A 1
H14A H 0.5542 1.0117 -0.0889 0.117 Uiso 0.6048(13) 1 calc PR A 1
C15 C 0.6027(4) 1.0444(5) -0.0133(2) 0.079(3) Uani 0.6048(13) 1 d PDU A 1
H15A H 0.5409 1.0916 0.0026 0.094 Uiso 0.6048(13) 1 calc PR A 1
N16 N 0.6915(4) 1.0221(4) 0.0136(2) 0.082(2) Uani 0.6048(13) 1 d PDU A 1
N11' N 0.8625(4) 1.2476(5) 0.3393(3) 0.079(3) Uani 0.3952(13) 1 d PDU A 2
C1' C 0.8024(4) 1.2931(5) 0.3921(3) 0.080(3) Uani 0.3952(13) 1 d PDU A 2
H1'A H 0.7314 1.2981 0.4050 0.096 Uiso 0.3952(13) 1 calc PR A 2
C2' C 0.8608(4) 1.3313(6) 0.4243(3) 0.086(3) Uani 0.3952(13) 1 d PDU A 2
H2'A H 0.8243 1.3646 0.4608 0.103 Uiso 0.3952(13) 1 calc PR A 2
C3' C 0.9669(4) 1.3260(6) 0.4089(3) 0.079(3) Uani 0.3952(13) 1 d PDU A 2
H3'A H 1.0045 1.3461 0.4349 0.095 Uiso 0.3952(13) 1 calc PR A 2
C4' C 1.0092(5) 1.2868(5) 0.3499(3) 0.080(3) Uani 0.3952(13) 1 d PDU A 2
H4'A H 1.0757 1.2909 0.3329 0.096 Uiso 0.3952(13) 1 calc PR A 2
C5' C 0.9638(4) 1.2420(6) 0.3132(3) 0.078(3) Uani 0.3952(13) 1 d PDU A 2
C6' C 1.0037(10) 1.2086(11) 0.2562(6) 0.074(3) Uani 0.3952(13) 1 d PU A 2
C7' C 1.1137(10) 1.2045(12) 0.2241(6) 0.105(6) Uani 0.3952(13) 1 d PU A 2
H7'A H 1.1261 1.1782 0.1827 0.158 Uiso 0.3952(13) 1 calc PR A 2
H7'B H 1.1656 1.1657 0.2482 0.158 Uiso 0.3952(13) 1 calc PR A 2
H7'C H 1.1193 1.2670 0.2209 0.158 Uiso 0.3952(13) 1 calc PR A 2
N12' N 0.9369(8) 1.1847(9) 0.2281(5) 0.075(3) Uani 0.3952(13) 1 d PU A 2
N13' N 0.9621(8) 1.1554(8) 0.1644(5) 0.074(3) Uani 0.3952(13) 1 d PU A 2
H13D H 1.0210 1.1557 0.1419 0.089 Uiso 0.3952(13) 1 calc PR A 2
C8' C 0.8786(6) 1.1222(9) 0.1363(5) 0.079(4) Uani 0.3952(13) 1 d PDU A 2
N14' N 0.9165(8) 1.1268(9) 0.0772(5) 0.081(4) Uani 0.3952(13) 1 d PU A 2
N15' N 0.8466(8) 1.1039(9) 0.0501(4) 0.083(4) Uani 0.3952(13) 1 d PDU A 2
C9' C 0.8599(6) 1.0934(8) -0.0087(4) 0.092(4) Uani 0.3952(13) 1 d PDU A 2
C10' C 0.9391(6) 1.1130(8) -0.0563(4) 0.124(4) Uani 0.3952(13) 1 d PDU A 2
H10D H 0.9086 1.1354 -0.0937 0.186 Uiso 0.3952(13) 1 calc PR A 2
H10E H 0.9979 1.0563 -0.0658 0.186 Uiso 0.3952(13) 1 calc PR A 2
H10F H 0.9636 1.1602 -0.0411 0.186 Uiso 0.3952(13) 1 calc PR A 2
C11' C 0.7795(4) 1.0704(7) -0.0410(2) 0.094(4) Uani 0.3952(13) 1 d PDU A 2
C12' C 0.8191(4) 1.0718(6) -0.1058(3) 0.078(3) Uani 0.3952(13) 1 d PDU A 2
H12B H 0.8765 1.0868 -0.1287 0.094 Uiso 0.3952(13) 1 calc PR A 2
C13' C 0.7375(4) 1.0415(6) -0.1220(3) 0.134(5) Uani 0.3952(13) 1 d PDU A 2
H13B H 0.7564 1.0232 -0.1640 0.161 Uiso 0.3952(13) 1 calc PR A 2
C14' C 0.6390(4) 1.0280(6) -0.1002(3) 0.108(4) Uani 0.3952(13) 1 d PDU A 2
H14B H 0.5942 1.0065 -0.1198 0.130 Uiso 0.3952(13) 1 calc PR A 2
C15' C 0.6317(5) 1.0579(7) -0.0391(2) 0.094(3) Uani 0.3952(13) 1 d PDU A 2
H15B H 0.5611 1.0748 -0.0200 0.112 Uiso 0.3952(13) 1 calc PR A 2
N16' N 0.6921(4) 1.0711(7) 0.0029(2) 0.087(3) Uani 0.3952(13) 1 d PDU A 2
N21 N 0.6225(4) 1.2208(5) 0.0857(2) 0.137(3) Uani 1 1 d . A .
C16 C 0.6631(6) 1.2703(6) 0.0479(3) 0.156(4) Uani 1 1 d . . .
H16A H 0.7273 1.2379 0.0237 0.187 Uiso 1 1 calc R A .
C17 C 0.6233(6) 1.3744(6) 0.0361(3) 0.174(4) Uani 1 1 d . A .
H17A H 0.6584 1.4047 0.0056 0.209 Uiso 1 1 calc R . .
C18 C 0.5310(6) 1.4208(6) 0.0740(3) 0.143(4) Uani 1 1 d . . .
H18A H 0.5050 1.4864 0.0739 0.172 Uiso 1 1 calc R A .
C19 C 0.4772(5) 1.3695(5) 0.1124(3) 0.119(3) Uani 1 1 d . A .
H19A H 0.4111 1.3991 0.1357 0.143 Uiso 1 1 calc R . .
C20 C 0.5254(5) 1.2696(4) 0.1155(3) 0.091(3) Uani 1 1 d . . .
C21 C 0.4753(4) 1.2156(5) 0.1572(3) 0.092(2) Uani 1 1 d . A .
C22 C 0.3628(5) 1.2593(5) 0.2006(3) 0.154(4) Uani 1 1 d . . .
H22A H 0.3441 1.2101 0.2251 0.231 Uiso 1 1 calc R A .
H22B H 0.3096 1.2882 0.1745 0.231 Uiso 1 1 calc R . .
H22C H 0.3673 1.3060 0.2281 0.231 Uiso 1 1 calc R . .
N22 N 0.5319(3) 1.1224(3) 0.1584(2) 0.0810(19) Uani 1 1 d . A .
N23 N 0.4965(3) 1.0658(4) 0.1983(2) 0.082(2) Uani 1 1 d . . .
H23A H 0.4397 1.0883 0.2249 0.098 Uiso 0.50 1 calc PR A .
C23 C 0.5501(4) 0.9714(4) 0.1975(3) 0.092(2) Uani 1 1 d . A .
N24 N 0.5237(3) 0.9178(4) 0.2437(2) 0.093(2) Uani 1 1 d . . .
H24A H 0.4667 0.9410 0.2701 0.112 Uiso 0.50 1 calc PR A .
N25 N 0.5837(3) 0.8275(3) 0.2505(2) 0.0656(18) Uani 1 1 d . A .
C24 C 0.5612(4) 0.7773(4) 0.2932(2) 0.082(2) Uani 1 1 d . . .
C25 C 0.4544(5) 0.8107(5) 0.3383(3) 0.158(4) Uani 1 1 d . A .
H25A H 0.4157 0.8741 0.3279 0.237 Uiso 1 1 calc R . .
H25B H 0.4678 0.8088 0.3808 0.237 Uiso 1 1 calc R . .
H25C H 0.4133 0.7699 0.3341 0.237 Uiso 1 1 calc R . .
C26 C 0.6416(4) 0.6827(4) 0.2970(3) 0.071(2) Uani 1 1 d . A .
C27 C 0.6264(4) 0.6278(4) 0.3464(3) 0.091(3) Uani 1 1 d . . .
H27A H 0.5660 0.6469 0.3766 0.109 Uiso 1 1 calc R A .
C28 C 0.7046(5) 0.5409(5) 0.3507(3) 0.103(3) Uani 1 1 d . A .
H28A H 0.6964 0.4971 0.3817 0.123 Uiso 1 1 calc R . .
C29 C 0.7950(5) 0.5239(4) 0.3062(3) 0.100(3) Uani 1 1 d . . .
H29A H 0.8516 0.4688 0.3079 0.120 Uiso 1 1 calc R A .
C30 C 0.8008(4) 0.5876(4) 0.2604(3) 0.092(3) Uani 1 1 d . A .
H30A H 0.8612 0.5729 0.2300 0.110 Uiso 1 1 calc R . .
N26 N 0.7273(3) 0.6687(4) 0.25565(19) 0.077(2) Uani 1 1 d . . .
N31 N 0.7257(3) 0.7037(3) 0.11085(18) 0.0687(18) Uani 1 1 d . . .
C31 C 0.6347(4) 0.6977(4) 0.0930(3) 0.086(3) Uani 1 1 d . A .
H31A H 0.5712 0.7214 0.1202 0.104 Uiso 1 1 calc R . .
C32 C 0.6316(6) 0.6590(5) 0.0377(3) 0.138(4) Uani 1 1 d . . .
H32A H 0.5685 0.6586 0.0255 0.166 Uiso 1 1 calc R A .
C33 C 0.7263(5) 0.6215(5) 0.0023(3) 0.125(3) Uani 1 1 d . A .
H33A H 0.7278 0.5916 -0.0348 0.150 Uiso 1 1 calc R . .
C34 C 0.8220(5) 0.6239(4) 0.0164(3) 0.096(3) Uani 1 1 d . . .
H34A H 0.8851 0.5961 -0.0103 0.116 Uiso 1 1 calc R A .
C35 C 0.8222(4) 0.6693(4) 0.0722(2) 0.070(2) Uani 1 1 d . A .
C36 C 0.9155(4) 0.6828(4) 0.0973(3) 0.075(2) Uani 1 1 d . . .
C37 C 1.0288(4) 0.6369(4) 0.0608(2) 0.107(3) Uani 1 1 d . A .
H37A H 1.0798 0.6508 0.0819 0.160 Uiso 1 1 calc R . .
H37B H 1.0330 0.6618 0.0189 0.160 Uiso 1 1 calc R . .
H37C H 1.0437 0.5698 0.0590 0.160 Uiso 1 1 calc R . .
N32 N 0.8962(3) 0.7286(3) 0.14686(18) 0.0674(18) Uani 1 1 d . A .
N33 N 0.9793(3) 0.7390(4) 0.16953(19) 0.083(2) Uani 1 1 d . . .
C38 C 0.9527(4) 0.7878(4) 0.2190(3) 0.074(2) Uani 1 1 d . A .
N34 N 1.0352(3) 0.7965(4) 0.2436(2) 0.098(2) Uani 1 1 d . . .
H34B H 1.0968 0.7843 0.2209 0.118 Uiso 1 1 calc R A .
N35 N 1.0200(3) 0.8252(3) 0.3061(2) 0.0738(19) Uani 1 1 d . A .
C39 C 1.0992(4) 0.8361(5) 0.3285(3) 0.102(3) Uani 1 1 d . . .
C40 C 1.2038(5) 0.8262(7) 0.2917(3) 0.252(5) Uani 1 1 d . A .
H40A H 1.2036 0.8117 0.2489 0.379 Uiso 1 1 calc R . .
H40B H 1.2568 0.7761 0.3089 0.379 Uiso 1 1 calc R . .
H40C H 1.2197 0.8842 0.2933 0.379 Uiso 1 1 calc R . .
C41 C 1.0752(4) 0.8617(4) 0.3965(3) 0.082(3) Uani 1 1 d . A .
C42 C 1.1556(4) 0.8654(5) 0.4327(3) 0.114(3) Uani 1 1 d . . .
H42A H 1.2253 0.8577 0.4141 0.137 Uiso 1 1 calc R A .
C43 C 1.1223(5) 0.8811(4) 0.4971(3) 0.116(3) Uani 1 1 d . A .
H43A H 1.1717 0.8846 0.5218 0.139 Uiso 1 1 calc R . .
C44 C 1.0238(5) 0.8914(4) 0.5249(3) 0.099(3) Uani 1 1 d . . .
H44A H 1.0029 0.9010 0.5680 0.119 Uiso 1 1 calc R A .
C45 C 0.9565(4) 0.8869(4) 0.4866(2) 0.073(2) Uani 1 1 d . A .
H45A H 0.8872 0.8936 0.5054 0.088 Uiso 1 1 calc R . .
N36 N 0.9780(3) 0.8737(3) 0.42452(19) 0.0670(18) Uani 1 1 d . . .
N41 N 0.7036(4) 1.3170(4) 0.2564(2) 0.098(2) Uani 1 1 d . A .
C46 C 0.7331(5) 1.3686(4) 0.2154(3) 0.092(3) Uani 1 1 d . . .
H46A H 0.8031 1.3443 0.1958 0.111 Uiso 1 1 calc R A .
C47 C 0.6784(5) 1.4550(5) 0.1948(3) 0.116(3) Uani 1 1 d . A .
H47A H 0.7108 1.4893 0.1658 0.139 Uiso 1 1 calc R . .
C48 C 0.5712(6) 1.4891(4) 0.2197(3) 0.119(3) Uani 1 1 d . . .
H48A H 0.5279 1.5458 0.2057 0.143 Uiso 1 1 calc R A .
C49 C 0.5291(6) 1.4359(4) 0.2667(3) 0.116(3) Uani 1 1 d . A .
H49A H 0.4590 1.4574 0.2865 0.140 Uiso 1 1 calc R . .
C50 C 0.5991(5) 1.3492(4) 0.2816(3) 0.087(3) Uani 1 1 d . . .
C51 C 0.5593(5) 1.2863(4) 0.3234(3) 0.088(3) Uani 1 1 d . A .
C52 C 0.6769(5) 1.0609(4) 0.3768(3) 0.088(3) Uani 1 1 d . . .
C53 C 0.4414(5) 1.3067(5) 0.3533(3) 0.156(4) Uani 1 1 d . . .
H53A H 0.4338 1.2542 0.3789 0.233 Uiso 1 1 calc R A .
H53B H 0.3983 1.3160 0.3206 0.233 Uiso 1 1 calc R . .
H53C H 0.4190 1.3625 0.3788 0.233 Uiso 1 1 calc R . .
N42 N 0.6299(4) 1.2055(3) 0.3316(2) 0.075(2) Uani 1 1 d . A .
N43 N 0.6011(3) 1.1404(3) 0.3688(2) 0.086(2) Uani 1 1 d . A .
H43B H 0.5365 1.1499 0.3864 0.103 Uiso 0.50 1 calc PR . .
C54 C 0.6833(4) 0.8477(4) 0.4409(2) 0.071(2) Uani 1 1 d . A .
N44 N 0.6418(3) 0.9939(3) 0.4045(2) 0.090(2) Uani 1 1 d . A .
H44B H 0.5754 1.0050 0.4187 0.109 Uiso 0.50 1 calc PR . .
N45 N 0.7113(3) 0.9086(3) 0.41018(19) 0.0712(18) Uani 1 1 d . . .
C55 C 0.5723(5) 0.8539(4) 0.4761(3) 0.118(3) Uani 1 1 d . . .
H55A H 0.5247 0.9167 0.4726 0.177 Uiso 1 1 calc R A .
H55B H 0.5764 0.8389 0.5196 0.177 Uiso 1 1 calc R . .
H55C H 0.5463 0.8099 0.4580 0.177 Uiso 1 1 calc R . .
C56 C 0.7596(5) 0.7555(4) 0.4443(3) 0.092(2) Uani 1 1 d . . .
C57 C 0.7415(5) 0.6850(4) 0.4808(3) 0.129(3) Uani 1 1 d . A .
H57A H 0.6765 0.6953 0.5067 0.154 Uiso 1 1 calc R . .
C58 C 0.8127(6) 0.6035(6) 0.4802(3) 0.155(3) Uani 1 1 d . . .
H58A H 0.7948 0.5556 0.5039 0.187 Uiso 1 1 calc R A .
C59 C 0.9174(6) 0.5818(4) 0.4456(3) 0.120(3) Uani 1 1 d . A .
H59A H 0.9687 0.5232 0.4475 0.144 Uiso 1 1 calc R . .
C60 C 0.9367(5) 0.6573(4) 0.4081(3) 0.103(3) Uani 1 1 d . . .
H60A H 1.0032 0.6491 0.3844 0.123 Uiso 1 1 calc R A .
N46 N 0.8581(4) 0.7418(3) 0.40685(19) 0.0732(19) Uani 1 1 d . A .
B2 B 1.3125(3) 1.0721(2) 0.38310(16) 0.218(4) Uani 1 1 d DU . .
F21 F 1.2653(5) 1.1627(3) 0.3894(4) 0.251(4) Uani 0.649(4) 1 d PDU B 1
F22 F 1.3012(5) 1.0211(4) 0.4341(2) 0.212(4) Uani 0.649(4) 1 d PDU B 1
F23 F 1.4170(3) 1.0550(5) 0.3666(3) 0.217(4) Uani 0.649(4) 1 d PDU B 1
F24 F 1.2863(4) 1.0363(4) 0.3351(2) 0.199(4) Uani 0.649(4) 1 d PDU B 1
F21' F 1.2355(4) 1.0351(5) 0.3831(5) 0.199(5) Uani 0.351(4) 1 d PDU B 2
F22' F 1.2702(8) 1.1502(4) 0.4188(4) 0.191(6) Uani 0.351(4) 1 d PDU B 2
F23' F 1.3410(7) 1.1000(7) 0.3262(3) 0.231(6) Uani 0.351(4) 1 d PDU B 2
F24' F 1.3914(5) 1.0169(7) 0.4092(4) 0.237(7) Uani 0.351(4) 1 d PDU B 2
B3 B 1.0215(3) 1.3749(2) 0.14519(16) 0.241(5) Uani 1 1 d DU . .
F31 F 0.9536(4) 1.4485(4) 0.1210(3) 0.238(4) Uani 0.739(5) 1 d PDU C 1
F32 F 0.9923(5) 1.3756(5) 0.20710(18) 0.225(4) Uani 0.739(5) 1 d PDU C 1
F33 F 1.1206(3) 1.3769(5) 0.1300(3) 0.252(4) Uani 0.739(5) 1 d PDU C 1
F34 F 1.0160(5) 1.2968(3) 0.1219(3) 0.260(4) Uani 0.739(5) 1 d PDU C 1
F31' F 1.0464(7) 1.4502(4) 0.1229(5) 0.259(8) Uani 0.261(5) 1 d PDU C 2
F32' F 0.9770(5) 1.3449(6) 0.1036(3) 0.256(8) Uani 0.261(5) 1 d PDU C 2
F33' F 0.9559(7) 1.3947(10) 0.1989(3) 0.219(8) Uani 0.261(5) 1 d PDU C 2
F34' F 1.1082(5) 1.3054(6) 0.1545(6) 0.254(8) Uani 0.261(5) 1 d PDU C 2
B1 B 1.3422(3) 0.6915(2) 0.14175(19) 0.290(5) Uani 1 1 d DU . .
F11 F 1.3889(3) 0.7077(4) 0.1873(2) 0.356(5) Uani 1 1 d DU D .
F12 F 1.2432(4) 0.7483(5) 0.1458(4) 0.209(4) Uani 0.507(4) 1 d PDU D 1
F13 F 1.3355(6) 0.6048(3) 0.1428(5) 0.330(6) Uani 0.507(4) 1 d PDU D 1
F14 F 1.4022(5) 0.7012(7) 0.0888(3) 0.250(5) Uani 0.507(4) 1 d PDU D 1
F12' F 1.3356(7) 0.7637(4) 0.1031(3) 0.318(6) Uani 0.493(4) 1 d PDU D 2
F13' F 1.2489(4) 0.6874(6) 0.1682(4) 0.246(5) Uani 0.493(4) 1 d PDU D 2
F14' F 1.4056(6) 0.6134(4) 0.1142(4) 0.252(6) Uani 0.493(4) 1 d PDU D 2
B4 B 1.3163(3) 0.5984(2) 0.4292(2) 0.703(5) Uani 1 1 d DU . .
F41 F 1.3320(6) 0.6804(3) 0.4203(6) 0.657(7) Uani 0.489(5) 1 d PDU E 1
F42 F 1.4002(6) 0.5339(6) 0.3990(5) 0.679(8) Uani 0.489(5) 1 d PDU E 1
F43 F 1.2295(4) 0.5965(8) 0.4088(4) 0.756(10) Uani 0.489(5) 1 d PDU E 1
F44 F 1.3108(10) 0.5712(7) 0.4892(3) 0.686(7) Uani 0.489(5) 1 d PDU E 1
F41' F 1.3636(5) 0.6442(5) 0.4592(4) 0.700(8) Uani 0.511(5) 1 d PDU E 2
F42' F 1.3379(9) 0.5096(3) 0.4461(5) 0.662(7) Uani 0.511(5) 1 d PDU E 2
F43' F 1.2119(4) 0.6401(8) 0.4392(7) 0.731(9) Uani 0.511(5) 1 d PDU E 2
F44' F 1.3508(9) 0.6075(8) 0.3684(4) 0.649(7) Uani 0.511(5) 1 d PDU E 2
O1W O 1.4743(14) 0.6491(13) 0.5271(8) 0.172(8) Uiso 0.30 1 d P . .
O2W O 1.152(2) 0.513(2) 0.2535(12) 0.168(11) Uiso 0.20 1 d P . .

loop_
_atom_site_aniso_label
_atom_site_aniso_U_11
_atom_site_aniso_U_22
_atom_site_aniso_U_33
_atom_site_aniso_U_23
_atom_site_aniso_U_13
_atom_site_aniso_U_12
Zn1 0.0634(4) 0.0799(5) 0.0779(5) -0.0203(4) -0.0181(4) -0.0226(4)
Zn2 0.0581(4) 0.0721(5) 0.0719(5) -0.0067(4) -0.0166(4) -0.0208(4)
Zn3 0.0726(5) 0.0827(5) 0.0799(5) -0.0120(4) -0.0204(4) -0.0303(4)
Zn4 0.0765(5) 0.1339(7) 0.0826(6) -0.0233(5) -0.0289(4) -0.0208(5)
S1 0.0981(11) 0.1051(13) 0.0788(12) -0.0178(10) -0.0337(10) -0.0422(10)
S2 0.0992(13) 0.0825(13) 0.0888(13) -0.0178(11) -0.0284(11) -0.0076(11)
S3 0.0598(9) 0.0989(13) 0.0909(12) -0.0330(10) -0.0261(9) -0.0182(9)
S4 0.0594(9) 0.0738(11) 0.0805(11) -0.0094(9) -0.0213(8) -0.0269(8)
N11 0.106(4) 0.072(4) 0.072(4) -0.008(3) -0.032(3) -0.041(3)
C1 0.102(4) 0.072(4) 0.084(4) -0.016(4) -0.042(4) -0.046(4)
C2 0.096(4) 0.080(4) 0.100(5) -0.026(4) -0.043(4) -0.051(4)
C3 0.086(4) 0.094(4) 0.102(5) -0.021(4) -0.035(4) -0.052(4)
C4 0.091(4) 0.092(5) 0.088(5) -0.013(4) -0.028(4) -0.046(4)
C5 0.087(4) 0.089(4) 0.077(4) -0.010(4) -0.030(3) -0.046(3)
C6 0.061(4) 0.099(4) 0.067(4) -0.013(4) -0.024(4) -0.032(4)
C7 0.056(5) 0.176(9) 0.079(7) -0.032(6) -0.014(5) -0.059(6)
N12 0.058(3) 0.078(4) 0.057(4) -0.003(3) -0.023(3) -0.029(3)
N13 0.048(4) 0.085(4) 0.071(4) 0.005(4) -0.019(3) -0.015(4)
C8 0.052(4) 0.068(5) 0.063(4) 0.019(4) -0.039(4) -0.010(4)
N14 0.075(4) 0.062(4) 0.019(3) -0.029(3) -0.014(3) -0.002(4)
N15 0.081(4) 0.050(4) 0.030(4) -0.025(3) -0.004(3) -0.015(4)
C9 0.104(5) 0.060(5) 0.054(5) -0.010(4) -0.003(4) -0.052(4)
C10 0.109(8) 0.081(7) 0.090(7) -0.034(6) 0.062(6) -0.036(6)
C11 0.125(5) 0.102(5) 0.048(5) -0.016(4) -0.002(4) -0.085(4)
C12 0.152(6) 0.141(6) 0.062(5) -0.037(5) 0.014(5) -0.076(5)
C13 0.125(5) 0.166(5) 0.068(5) -0.034(5) -0.026(4) -0.093(4)
C14 0.103(4) 0.167(5) 0.053(4) -0.019(4) -0.011(4) -0.083(4)
C15 0.081(4) 0.147(5) 0.044(4) -0.002(4) -0.006(4) -0.088(4)
N16 0.100(4) 0.126(4) 0.045(4) -0.007(4) 0.004(3) -0.079(3)
N11' 0.106(4) 0.074(4) 0.072(4) -0.008(4) -0.032(4) -0.038(4)
C1' 0.107(5) 0.074(5) 0.081(5) -0.007(5) -0.037(5) -0.047(5)
C2' 0.104(5) 0.079(5) 0.095(5) -0.011(5) -0.034(5) -0.047(5)
C3' 0.083(5) 0.088(5) 0.094(5) -0.027(5) -0.031(5) -0.052(5)
C4' 0.085(5) 0.092(5) 0.085(5) -0.016(5) -0.034(4) -0.047(4)
C5' 0.090(4) 0.085(4) 0.079(4) -0.007(4) -0.031(4) -0.044(4)
C6' 0.069(5) 0.101(5) 0.075(5) -0.006(5) -0.033(5) -0.045(5)
C7' 0.062(8) 0.160(12) 0.108(10) -0.025(10) -0.038(8) -0.040(9)
N12' 0.063(4) 0.103(5) 0.069(5) -0.005(5) -0.029(4) -0.032(4)
N13' 0.049(4) 0.103(5) 0.073(5) 0.009(5) -0.016(4) -0.027(4)
C8' 0.060(5) 0.112(6) 0.065(6) 0.000(6) -0.025(5) -0.019(5)
N14' 0.066(5) 0.132(7) 0.053(6) -0.010(6) -0.019(5) -0.038(5)
N15' 0.074(6) 0.130(7) 0.052(6) -0.003(6) -0.010(5) -0.041(6)
C9' 0.093(6) 0.128(7) 0.065(6) -0.005(6) -0.019(6) -0.044(6)
C10' 0.117(6) 0.130(6) 0.119(6) -0.002(5) 0.002(5) -0.041(5)
C11' 0.102(6) 0.119(6) 0.066(6) 0.008(6) -0.023(5) -0.040(6)
C12' 0.086(5) 0.094(5) 0.048(5) -0.013(4) -0.036(4) -0.005(4)
C13' 0.156(7) 0.144(7) 0.071(7) -0.021(7) 0.002(7) -0.011(7)
C14' 0.121(5) 0.164(6) 0.065(5) -0.015(5) -0.033(5) -0.069(5)
C15' 0.100(5) 0.148(5) 0.061(5) -0.009(5) -0.003(5) -0.081(5)
N16' 0.095(5) 0.135(5) 0.055(5) 0.000(5) -0.008(4) -0.071(5)
N21 0.107(4) 0.252(6) 0.088(4) -0.015(4) 0.024(3) -0.125(4)
C16 0.112(6) 0.179(9) 0.168(7) 0.033(7) -0.065(5) -0.019(6)
C17 0.250(8) 0.240(9) 0.084(6) 0.064(6) -0.050(6) -0.147(7)
C18 0.227(7) 0.179(7) 0.077(5) 0.013(5) -0.073(5) -0.116(6)
C19 0.129(5) 0.143(6) 0.119(6) -0.002(5) -0.057(4) -0.071(5)
C20 0.112(5) 0.074(5) 0.097(5) -0.013(4) -0.051(4) -0.027(4)
C21 0.120(4) 0.126(5) 0.068(4) 0.011(4) -0.055(3) -0.076(4)
C22 0.087(5) 0.093(6) 0.249(9) -0.025(6) 0.013(6) 0.003(5)
N22 0.095(3) 0.062(3) 0.104(4) -0.011(3) -0.041(3) -0.034(3)
N23 0.045(3) 0.131(4) 0.074(3) -0.013(3) -0.013(3) -0.032(3)
C23 0.074(4) 0.060(4) 0.129(5) -0.050(4) -0.068(3) 0.032(3)
N24 0.084(3) 0.127(4) 0.091(4) 0.014(3) -0.030(3) -0.059(3)
N25 0.055(3) 0.051(3) 0.089(3) -0.014(3) -0.024(3) -0.006(2)
C24 0.097(4) 0.147(5) 0.035(4) 0.014(4) 0.002(3) -0.093(3)
C25 0.134(7) 0.149(7) 0.167(7) 0.034(6) 0.014(6) -0.035(6)
C26 0.073(3) 0.047(4) 0.110(5) 0.014(3) -0.056(3) -0.023(3)
C27 0.105(4) 0.108(5) 0.076(5) -0.005(4) -0.020(4) -0.054(4)
C28 0.135(5) 0.110(5) 0.089(5) 0.010(4) -0.034(4) -0.069(4)
C29 0.107(5) 0.081(5) 0.118(5) 0.015(4) -0.042(4) -0.029(4)
C30 0.072(4) 0.090(5) 0.113(5) -0.018(4) -0.033(4) -0.014(4)
N26 0.044(3) 0.144(4) 0.058(3) -0.017(3) 0.003(2) -0.052(3)
N31 0.086(3) 0.052(3) 0.064(3) -0.005(3) -0.013(3) -0.014(3)
C31 0.062(4) 0.088(5) 0.118(5) 0.000(4) -0.028(4) -0.029(3)
C32 0.138(6) 0.172(7) 0.121(6) -0.053(5) -0.046(5) -0.053(5)
C33 0.172(5) 0.132(5) 0.122(5) -0.034(4) -0.066(4) -0.093(4)
C34 0.121(5) 0.105(5) 0.069(4) -0.034(4) 0.001(4) -0.045(4)
C35 0.076(4) 0.072(4) 0.061(4) -0.011(3) 0.001(3) -0.026(3)
C36 0.064(4) 0.079(4) 0.079(4) -0.012(4) -0.023(3) -0.011(3)
C37 0.089(5) 0.125(6) 0.099(5) -0.050(4) 0.011(4) -0.030(4)
N32 0.084(3) 0.070(3) 0.047(3) -0.031(2) -0.007(3) -0.019(3)
N33 0.053(3) 0.139(4) 0.065(3) -0.045(3) -0.013(2) -0.034(3)
C38 0.060(4) 0.085(5) 0.080(4) -0.015(4) -0.026(3) -0.018(3)
N34 0.060(3) 0.177(5) 0.074(4) -0.038(3) -0.011(3) -0.053(3)
N35 0.040(2) 0.098(4) 0.093(4) -0.008(3) -0.027(2) -0.026(2)
C39 0.049(4) 0.179(7) 0.069(4) -0.057(4) 0.013(3) -0.025(4)
C40 0.113(5) 0.555(12) 0.147(6) -0.193(7) 0.028(5) -0.181(6)
C41 0.061(4) 0.101(5) 0.091(5) -0.022(4) -0.021(3) -0.026(3)
C42 0.058(4) 0.121(6) 0.168(6) -0.025(5) -0.056(4) -0.012(4)
C43 0.191(6) 0.074(5) 0.092(5) -0.034(4) -0.089(4) -0.018(5)
C44 0.096(5) 0.106(6) 0.082(5) -0.014(4) -0.001(4) -0.018(5)
C45 0.089(4) 0.071(4) 0.072(4) -0.006(4) -0.025(3) -0.036(3)
N36 0.063(3) 0.092(4) 0.057(3) -0.009(3) -0.027(2) -0.029(3)
N41 0.108(4) 0.121(4) 0.079(4) -0.020(3) 0.026(3) -0.072(3)
C46 0.092(5) 0.080(5) 0.103(5) -0.001(4) -0.022(4) -0.023(4)
C47 0.125(5) 0.129(6) 0.107(6) 0.007(5) -0.019(5) -0.061(5)
C48 0.208(6) 0.050(4) 0.113(5) 0.023(4) -0.099(5) -0.026(5)
C49 0.142(6) 0.067(5) 0.132(6) 0.005(5) -0.033(5) -0.018(5)
C50 0.167(5) 0.052(4) 0.071(4) 0.033(3) -0.069(4) -0.054(4)
C51 0.093(5) 0.064(5) 0.092(5) -0.001(4) -0.006(4) -0.008(4)
C52 0.124(5) 0.051(4) 0.086(5) 0.011(4) 0.000(4) -0.032(4)
C53 0.101(6) 0.111(6) 0.203(8) 0.032(6) 0.032(6) 0.008(5)
N42 0.088(3) 0.047(3) 0.081(3) -0.003(3) -0.017(3) -0.005(3)
N43 0.065(3) 0.062(3) 0.120(4) 0.024(3) -0.011(3) -0.012(3)
C54 0.052(3) 0.064(4) 0.084(4) -0.025(3) -0.026(3) 0.011(3)
N44 0.059(3) 0.057(3) 0.131(4) 0.015(3) -0.021(3) 0.015(3)
N45 0.104(3) 0.064(3) 0.065(3) 0.014(3) -0.011(3) -0.056(3)
C55 0.131(5) 0.092(5) 0.141(6) -0.016(5) -0.036(5) -0.040(4)
C56 0.160(5) 0.102(4) 0.060(4) 0.015(4) -0.027(4) -0.104(3)
C57 0.097(5) 0.081(5) 0.187(7) -0.058(5) -0.035(5) 0.016(5)
C58 0.204(6) 0.263(7) 0.064(5) -0.031(5) 0.032(5) -0.184(5)
C59 0.219(7) 0.026(4) 0.137(6) 0.010(4) -0.095(5) -0.036(4)
C60 0.073(4) 0.099(5) 0.137(6) -0.025(5) -0.033(4) -0.016(4)
N46 0.092(3) 0.070(3) 0.064(3) 0.001(3) -0.032(3) -0.024(3)
B2 0.116(6) 0.260(7) 0.287(7) -0.091(7) -0.005(6) -0.071(6)
F21 0.142(5) 0.244(7) 0.364(8) -0.129(7) -0.056(6) -0.028(6)
F22 0.132(5) 0.266(7) 0.234(7) -0.067(6) 0.037(5) -0.082(5)
F23 0.071(4) 0.291(7) 0.313(7) -0.096(6) 0.050(5) -0.114(4)
F24 0.142(5) 0.210(6) 0.280(7) -0.066(6) -0.051(5) -0.083(5)
F21' 0.142(7) 0.239(9) 0.266(10) -0.069(9) 0.008(8) -0.142(6)
F22' 0.140(9) 0.200(10) 0.231(10) -0.125(8) -0.050(8) -0.023(8)
F23' 0.100(7) 0.304(10) 0.298(10) -0.065(9) 0.021(8) -0.091(8)
F24' 0.139(9) 0.255(11) 0.317(11) -0.061(10) 0.012(10) -0.073(9)
B3 0.193(7) 0.362(7) 0.195(7) 0.009(7) 0.005(6) -0.142(6)
F31 0.249(6) 0.309(7) 0.202(6) 0.026(6) -0.051(5) -0.150(6)
F32 0.194(6) 0.353(8) 0.130(5) -0.010(6) 0.030(5) -0.111(6)
F33 0.150(5) 0.457(9) 0.172(5) 0.065(6) 0.002(5) -0.150(5)
F34 0.240(7) 0.302(8) 0.236(7) -0.054(7) -0.015(6) -0.085(6)
F31' 0.212(11) 0.363(12) 0.220(11) 0.025(11) -0.006(11) -0.131(11)
F32' 0.239(11) 0.336(12) 0.206(11) -0.001(11) -0.008(11) -0.121(11)
F33' 0.192(12) 0.344(14) 0.152(12) -0.049(12) -0.006(11) -0.132(12)
F34' 0.196(11) 0.359(12) 0.221(11) -0.023(11) -0.014(11) -0.113(11)
B1 0.182(7) 0.312(8) 0.299(8) -0.066(7) 0.017(7) 0.011(7)
F11 0.219(6) 0.441(10) 0.341(8) -0.109(7) -0.057(6) 0.010(7)
F12 0.074(5) 0.257(8) 0.295(8) -0.049(8) 0.049(6) -0.083(5)
F13 0.230(9) 0.254(9) 0.362(10) -0.096(9) 0.085(8) 0.075(8)
F14 0.127(7) 0.317(10) 0.268(9) -0.091(8) 0.007(7) -0.022(8)
F12' 0.178(9) 0.336(11) 0.306(10) 0.013(9) 0.005(8) 0.081(9)
F13' 0.104(6) 0.289(9) 0.348(9) -0.143(8) 0.056(7) -0.087(6)
F14' 0.186(8) 0.231(9) 0.216(8) -0.062(7) 0.057(7) 0.069(8)
B4 0.482(8) 0.239(8) 1.062(8) 0.135(8) 0.441(8) 0.049(8)
F41 0.441(11) 0.192(9) 1.059(12) 0.176(10) 0.448(10) -0.012(9)
F42 0.493(11) 0.210(10) 1.024(12) 0.113(11) 0.477(11) 0.014(10)
F43 0.506(14) 0.339(14) 1.062(15) 0.168(14) 0.409(13) 0.087(13)
F44 0.484(11) 0.169(9) 1.087(12) 0.178(10) 0.477(10) 0.023(9)
F41' 0.476(11) 0.224(10) 1.103(13) 0.162(11) 0.445(11) 0.002(10)
F42' 0.485(11) 0.133(8) 1.061(12) 0.143(10) 0.474(11) 0.018(9)
F43' 0.477(13) 0.289(13) 1.048(15) 0.131(13) 0.416(13) 0.128(12)
F44' 0.418(10) 0.198(10) 1.020(12) 0.111(11) 0.478(10) 0.030(9)

loop_
_atom_type_symbol
_atom_type_description
_atom_type_scat_dispersion_real
_atom_type_scat_dispersion_imag
_atom_type_scat_source
C C 0.0033 0.0016 'International Tables Vol C Tables 4.2.6.8 and 6.1.1.4'
H H 0.0000 0.0000 'International Tables Vol C Tables 4.2.6.8 and 6.1.1.4'
B B 0.0013 0.0007 'International Tables Vol C Tables 4.2.6.8 and 6.1.1.4'
N N 0.0061 0.0033 'International Tables Vol C Tables 4.2.6.8 and 6.1.1.4'
F F 0.0171 0.0103 'International Tables Vol C Tables 4.2.6.8 and 6.1.1.4'
S S 0.1246 0.1234 'International Tables Vol C Tables 4.2.6.8 and 6.1.1.4'
Zn Zn 0.2839 1.4301 'International Tables Vol C Tables 4.2.6.8 and 6.1.1.4'
O O 0.0106 0.0060 'International Tables Vol C Tables 4.2.6.8 and 6.1.1.4'

loop_
_geom_angle_atom_site_label_1
_geom_angle_atom_site_label_2
_geom_angle_atom_site_label_3
_geom_angle
_geom_angle_site_symmetry_1
_geom_angle_site_symmetry_3
_geom_angle_publ_flag
N26 Zn1 N32 101.55(16) . . ?
N26 Zn1 N25 73.19(15) . . ?
N32 Zn1 N25 170.36(17) . . ?
N26 Zn1 N31 94.47(18) . . ?
N32 Zn1 N31 77.31(17) . . ?
N25 Zn1 N31 110.80(17) . . ?
N26 Zn1 S3 92.22(14) . . ?
N32 Zn1 S3 77.80(13) . . ?
N25 Zn1 S3 94.15(13) . . ?
N31 Zn1 S3 155.04(12) . . ?
N26 Zn1 S2 152.34(12) . . ?
N32 Zn1 S2 105.87(12) . . ?
N25 Zn1 S2 80.15(12) . . ?
N31 Zn1 S2 88.06(12) . . ?
S3 Zn1 S2 97.01(7) . . ?
N46 Zn2 N35 103.63(17) . . ?
N46 Zn2 N45 77.51(17) . . ?
N35 Zn2 N45 172.61(18) . . ?
N46 Zn2 N36 89.75(18) . . ?
N35 Zn2 N36 75.80(17) . . ?
N45 Zn2 N36 111.56(17) . . ?
N46 Zn2 S3 99.31(14) . . ?
N35 Zn2 S3 76.90(13) . . ?
N45 Zn2 S3 95.71(13) . . ?
N36 Zn2 S3 152.56(11) . . ?
N46 Zn2 S4 150.94(12) . . ?
N35 Zn2 S4 104.20(14) . . ?
N45 Zn2 S4 75.96(13) . . ?
N36 Zn2 S4 89.09(13) . . ?
S3 Zn2 S4 94.94(6) . . ?
N41 Zn3 N42 76.37(18) . . ?
N41 Zn3 N11' 88.3(3) . . ?
N42 Zn3 N11' 107.30(19) . . ?
N41 Zn3 N11 92.4(2) . . ?
N42 Zn3 N11 112.31(18) . . ?
N11' Zn3 N11 5.83(18) . . ?
N41 Zn3 N12' 94.2(3) . . ?
N42 Zn3 N12' 170.5(3) . . ?
N11' Zn3 N12' 72.4(4) . . ?
N11 Zn3 N12' 68.0(4) . . ?
N41 Zn3 N12 119.2(2) . . ?
N42 Zn3 N12 163.1(2) . . ?
N11' Zn3 N12 81.1(2) . . ?
N11 Zn3 N12 75.5(2) . . ?
N12' Zn3 N12 25.8(4) . . ?
N41 Zn3 S1 92.43(15) . . ?
N42 Zn3 S1 98.83(14) . . ?
N11' Zn3 S1 153.25(15) . . ?
N11 Zn3 S1 148.76(13) . . ?
N12' Zn3 S1 80.9(3) . . ?
N12 Zn3 S1 75.2(2) . . ?
N41 Zn3 S4 152.63(13) . . ?
N42 Zn3 S4 77.79(12) . . ?
N11' Zn3 S4 90.9(2) . . ?
N11 Zn3 S4 89.12(16) . . ?
N12' Zn3 S4 111.6(3) . . ?
N12 Zn3 S4 87.62(19) . . ?
S1 Zn3 S4 100.30(7) . . ?
N21 Zn4 N22 75.23(18) . . ?
N21 Zn4 N16 101.3(2) . . ?
N22 Zn4 N16 114.55(19) . . ?
N21 Zn4 N16' 82.6(3) . . ?
N22 Zn4 N16' 117.3(2) . . ?
N16 Zn4 N16' 20.4(3) . . ?
N21 Zn4 N15 127.7(2) . . ?
N22 Zn4 N15 154.5(2) . . ?
N16 Zn4 N15 75.2(2) . . ?
N16' Zn4 N15 80.4(2) . . ?
N21 Zn4 N15' 83.5(3) . . ?
N22 Zn4 N15' 155.6(3) . . ?
N16 Zn4 N15' 81.0(3) . . ?
N16' Zn4 N15' 70.7(3) . . ?
N15 Zn4 N15' 44.1(3) . . ?
N21 Zn4 S1 92.29(17) . . ?
N22 Zn4 S1 93.63(14) . . ?
N16 Zn4 S1 150.93(13) . . ?
N16' Zn4 S1 145.8(2) . . ?
N15 Zn4 S1 76.18(18) . . ?
N15' Zn4 S1 75.1(2) . . ?
N21 Zn4 S2 148.14(16) . . ?
N22 Zn4 S2 75.69(14) . . ?
N16 Zn4 S2 79.32(18) . . ?
N16' Zn4 S2 99.5(3) . . ?
N15 Zn4 S2 83.6(2) . . ?
N15' Zn4 S2 127.4(3) . . ?
S1 Zn4 S2 102.27(7) . . ?
C8 S1 C8' 39.9(5) . . ?
C8 S1 Zn4 98.9(3) . . ?
C8' S1 Zn4 93.1(4) . . ?
C8 S1 Zn3 104.3(3) . . ?
C8' S1 Zn3 103.1(4) . . ?
Zn4 S1 Zn3 156.66(7) . . ?
C23 S2 Zn1 94.6(2) . . ?
C23 S2 Zn4 98.0(2) . . ?
Zn1 S2 Zn4 140.74(9) . . ?
C38 S3 Zn1 94.0(2) . . ?
C38 S3 Zn2 100.6(2) . . ?
Zn1 S3 Zn2 151.48(8) . . ?
C52 S4 Zn2 96.5(2) . . ?
C52 S4 Zn3 94.4(2) . . ?
Zn2 S4 Zn3 144.82(7) . . ?
C1 N11 C5 120.9(5) . . ?
C1 N11 Zn3 126.5(4) . . ?
C5 N11 Zn3 112.5(4) . . ?
N11 C1 C2 119.7(5) . . ?
C3 C2 C1 119.5(5) . . ?
C2 C3 C4 120.1(6) . . ?
C3 C4 C5 119.2(5) . . ?
N11 C5 C4 120.1(5) . . ?
N11 C5 C6 119.1(6) . . ?
C4 C5 C6 120.5(5) . . ?
N12 C6 C7 125.9(8) . . ?
N12 C6 C5 115.0(7) . . ?
C7 C6 C5 119.2(8) . . ?
C6 N12 N13 121.8(7) . . ?
C6 N12 Zn3 117.9(6) . . ?
N13 N12 Zn3 120.3(5) . . ?
N12 N13 C8 124.5(6) . . ?
N14 C8 N13 119.5(6) . . ?
N14 C8 S1 125.8(6) . . ?
N13 C8 S1 114.6(6) . . ?
C8 N14 N15 116.7(6) . . ?
C9 N15 N14 118.8(7) . . ?
C9 N15 Zn4 119.3(6) . . ?
N14 N15 Zn4 121.9(4) . . ?
N15 C9 C11 111.7(7) . . ?
N15 C9 C10 121.7(8) . . ?
C11 C9 C10 126.5(7) . . ?
N16 C11 C12 115.6(5) . . ?
N16 C11 C9 119.1(5) . . ?
C12 C11 C9 125.2(5) . . ?
C11 C12 C13 122.0(5) . . ?
C14 C13 C12 116.5(5) . . ?
C15 C14 C13 123.3(5) . . ?
N16 C15 C14 115.6(5) . . ?
C15 N16 C11 126.3(5) . . ?
C15 N16 Zn4 119.4(3) . . ?
C11 N16 Zn4 113.5(4) . . ?
C1' N11' C5' 129.6(7) . . ?
C1' N11' Zn3 116.3(4) . . ?
C5' N11' Zn3 113.9(5) . . ?
N11' C1' C2' 111.1(5) . . ?
C1' C2' C3' 128.1(6) . . ?
C4' C3' C2' 111.0(6) . . ?
C3' C4' C5' 127.4(6) . . ?
C6' C5' N11' 121.3(9) . . ?
C6' C5' C4' 126.3(9) . . ?
N11' C5' C4' 111.8(6) . . ?
N12' C6' C5' 113.6(11) . . ?
N12' C6' C7' 122.7(12) . . ?
C5' C6' C7' 123.5(13) . . ?
C6' N12' N13' 121.9(11) . . ?
C6' N12' Zn3 117.7(9) . . ?
N13' N12' Zn3 120.4(9) . . ?
N12' N13' C8' 117.7(9) . . ?
N14' C8' N13' 97.7(9) . . ?
N14' C8' S1 144.3(10) . . ?
N13' C8' S1 117.0(7) . . ?
C8' N14' N15' 101.1(10) . . ?
C9' N15' N14' 120.9(10) . . ?
C9' N15' Zn4 113.3(9) . . ?
N14' N15' Zn4 125.8(7) . . ?
N15' C9' C10' 129.0(11) . . ?
N15' C9' C11' 122.0(8) . . ?
C10' C9' C11' 108.4(8) . . ?
N16' C11' C12' 145.4(6) . . ?
N16' C11' C9' 109.1(5) . . ?
C12' C11' C9' 104.4(6) . . ?
N16' C11' C13' 102.6(5) . . ?
C12' C11' C13' 44.1(3) . . ?
C9' C11' C13' 148.3(5) . . ?
C13' C12' C11' 91.7(5) . . ?
C14' C13' C12' 145.1(6) . . ?
C14' C13' C11' 101.6(4) . . ?
C12' C13' C11' 44.2(3) . . ?
C15' C14' C13' 95.4(6) . . ?
N16' C15' C14' 142.1(5) . . ?
C15' N16' C11' 96.2(5) . . ?
C15' N16' Zn4 139.2(5) . . ?
C11' N16' Zn4 124.5(5) . . ?
C16 N21 C20 112.8(6) . . ?
C16 N21 Zn4 127.3(4) . . ?
C20 N21 Zn4 119.9(5) . . ?
N21 C16 C17 129.4(6) . . ?
C18 C17 C16 114.1(7) . . ?
C17 C18 C19 119.3(8) . . ?
C18 C19 C20 118.3(6) . . ?
N21 C20 C21 114.6(6) . . ?
N21 C20 C19 125.3(6) . . ?
C21 C20 C19 119.7(5) . . ?
N22 C21 C20 114.1(5) . . ?
N22 C21 C22 122.3(5) . . ?
C20 C21 C22 123.6(5) . . ?
N23 N22 C21 119.8(4) . . ?
N23 N22 Zn4 123.7(3) . . ?
C21 N22 Zn4 116.0(4) . . ?
N22 N23 C23 120.1(4) . . ?
N24 C23 N23 119.3(5) . . ?
N24 C23 S2 123.0(4) . . ?
N23 C23 S2 117.7(4) . . ?
C23 N24 N25 121.7(4) . . ?
C24 N25 N24 122.6(4) . . ?
C24 N25 Zn1 119.4(3) . . ?
N24 N25 Zn1 117.3(3) . . ?
N25 C24 C26 115.3(5) . . ?
N25 C24 C25 121.1(5) . . ?
C26 C24 C25 123.6(5) . . ?
N26 C26 C27 126.8(5) . . ?
N26 C26 C24 114.3(5) . . ?
C27 C26 C24 118.1(5) . . ?
C26 C27 C28 117.6(5) . . ?
C29 C28 C27 116.0(6) . . ?
C30 C29 C28 119.7(5) . . ?
N26 C30 C29 124.5(5) . . ?
C26 N26 C30 115.0(5) . . ?
C26 N26 Zn1 117.7(4) . . ?
C30 N26 Zn1 127.3(4) . . ?
C31 N31 C35 120.4(5) . . ?
C31 N31 Zn1 126.4(3) . . ?
C35 N31 Zn1 112.7(4) . . ?
C32 C31 N31 124.0(5) . . ?
C33 C32 C31 114.9(7) . . ?
C32 C33 C34 125.1(7) . . ?
C33 C34 C35 118.8(5) . . ?
N31 C35 C34 116.6(6) . . ?
N31 C35 C36 114.7(5) . . ?
C34 C35 C36 128.7(5) . . ?
N32 C36 C35 117.6(5) . . ?
N32 C36 C37 124.1(6) . . ?
C35 C36 C37 118.4(5) . . ?
C36 N32 N33 117.4(4) . . ?
C36 N32 Zn1 117.5(4) . . ?
N33 N32 Zn1 125.1(3) . . ?
C38 N33 N32 113.3(4) . . ?
N33 C38 N34 114.1(5) . . ?
N33 C38 S3 129.4(5) . . ?
N34 C38 S3 116.4(4) . . ?
C38 N34 N35 119.7(4) . . ?
C39 N35 N34 119.0(4) . . ?
C39 N35 Zn2 117.4(4) . . ?
N34 N35 Zn2 123.2(3) . . ?
N35 C39 C40 124.5(5) . . ?
N35 C39 C41 114.1(5) . . ?
C40 C39 C41 121.4(6) . . ?
N36 C41 C42 119.9(5) . . ?
N36 C41 C39 116.9(5) . . ?
C42 C41 C39 123.0(5) . . ?
C43 C42 C41 116.0(6) . . ?
C44 C43 C42 123.2(7) . . ?
C43 C44 C45 115.3(6) . . ?
N36 C45 C44 127.1(5) . . ?
C41 N36 C45 118.4(5) . . ?
C41 N36 Zn2 114.6(4) . . ?
C45 N36 Zn2 127.0(4) . . ?
C46 N41 C50 115.0(5) . . ?
C46 N41 Zn3 129.0(4) . . ?
C50 N41 Zn3 115.6(4) . . ?
N41 C46 C47 129.8(6) . . ?
C46 C47 C48 116.0(6) . . ?
C47 C48 C49 118.8(6) . . ?
C50 C49 C48 116.0(6) . . ?
N41 C50 C49 124.1(6) . . ?
N41 C50 C51 116.5(5) . . ?
C49 C50 C51 119.3(6) . . ?
N42 C51 C50 114.3(5) . . ?
N42 C51 C53 121.0(6) . . ?
C50 C51 C53 124.5(5) . . ?
N44 C52 N43 114.0(6) . . ?
N44 C52 S4 121.3(4) . . ?
N43 C52 S4 124.7(5) . . ?
C51 N42 N43 119.5(5) . . ?
C51 N42 Zn3 117.2(4) . . ?
N43 N42 Zn3 123.3(3) . . ?
C52 N43 N42 116.7(5) . . ?
N45 C54 C56 118.7(5) . . ?
N45 C54 C55 128.4(5) . . ?
C56 C54 C55 112.9(5) . . ?
C52 N44 N45 118.6(5) . . ?
C54 N45 N44 120.2(5) . . ?
C54 N45 Zn2 116.2(3) . . ?
N44 N45 Zn2 123.4(4) . . ?
C57 C56 N46 119.9(5) . . ?
C57 C56 C54 124.4(5) . . ?
N46 C56 C54 115.7(5) . . ?
C58 C57 C56 121.0(7) . . ?
C57 C58 C59 124.3(7) . . ?
C60 C59 C58 114.4(6) . . ?
N46 C60 C59 120.4(5) . . ?
C60 N46 C56 120.0(5) . . ?
C60 N46 Zn2 127.9(4) . . ?
C56 N46 Zn2 111.6(3) . . ?
F21 B2 F24' 129.8(7) . . ?
F21 B2 F23' 80.2(6) . . ?
F24' B2 F23' 114.1(6) . . ?
F21 B2 F21' 105.3(5) . . ?
F24' B2 F21' 112.7(6) . . ?
F23' B2 F21' 110.0(7) . . ?
F21 B2 F22 115.6(5) . . ?
F24' B2 F22 55.6(5) . . ?
F23' B2 F22 164.1(5) . . ?
F21' B2 F22 68.4(6) . . ?
F21 B2 F24 112.3(5) . . ?
F24' B2 F24 116.8(6) . . ?
F23' B2 F24 62.2(6) . . ?
F21' B2 F24 51.2(5) . . ?
F22 B2 F24 109.6(5) . . ?
F21 B2 F23 109.6(5) . . ?
F24' B2 F23 50.2(5) . . ?
F23' B2 F23 65.4(5) . . ?
F21' B2 F23 143.0(5) . . ?
F22 B2 F23 105.8(5) . . ?
F24 B2 F23 102.9(4) . . ?
F21 B2 F22' 28.8(5) . . ?
F24' B2 F22' 106.8(6) . . ?
F23' B2 F22' 106.6(6) . . ?
F21' B2 F22' 106.1(6) . . ?
F22 B2 F22' 88.7(5) . . ?
F24 B2 F22' 135.8(5) . . ?
F23 B2 F22' 110.3(6) . . ?
F33' B3 F34 108.7(7) . . ?
F33' B3 F32' 110.0(6) . . ?
F34 B3 F32' 38.1(5) . . ?
F33' B3 F31' 110.6(8) . . ?
F34 B3 F31' 136.7(6) . . ?
F32' B3 F31' 109.4(7) . . ?
F33' B3 F34' 108.9(7) . . ?
F34 B3 F34' 72.3(6) . . ?
F32' B3 F34' 107.6(6) . . ?
F31' B3 F34' 110.3(6) . . ?
F33' B3 F32 23.3(5) . . ?
F34 B3 F32 109.0(5) . . ?
F32' B3 F32 125.3(6) . . ?
F31' B3 F32 114.3(7) . . ?
F34' B3 F32 86.6(6) . . ?
F33' B3 F33 130.3(6) . . ?
F34 B3 F33 108.3(5) . . ?
F32' B3 F33 119.7(5) . . ?
F31' B3 F33 56.1(5) . . ?
F34' B3 F33 54.5(5) . . ?
F32 B3 F33 111.6(5) . . ?
F33' B3 F31 87.0(5) . . ?
F34 B3 F31 108.6(5) . . ?
F32' B3 F31 70.6(5) . . ?
F31' B3 F31 56.9(5) . . ?
F34' B3 F31 163.1(6) . . ?
F32 B3 F31 108.3(4) . . ?
F33 B3 F31 111.0(5) . . ?
F14' B1 F13' 114.8(6) . . ?
F14' B1 F14 63.7(5) . . ?
F13' B1 F14 146.1(6) . . ?
F14' B1 F11 106.5(5) . . ?
F13' B1 F11 106.5(5) . . ?
F14 B1 F11 106.1(5) . . ?
F14' B1 F12' 110.5(5) . . ?
F13' B1 F12' 112.7(6) . . ?
F14 B1 F12' 48.6(5) . . ?
F11 B1 F12' 105.2(6) . . ?
F14' B1 F12 140.9(7) . . ?
F13' B1 F12 44.5(5) . . ?
F14 B1 F12 113.1(5) . . ?
F11 B1 F12 111.4(5) . . ?
F12' B1 F12 68.9(5) . . ?
F14' B1 F13 48.4(5) . . ?
F13' B1 F13 67.1(5) . . ?
F14 B1 F13 107.7(6) . . ?
F11 B1 F13 113.3(6) . . ?
F12' B1 F13 139.9(7) . . ?
F12 B1 F13 105.4(5) . . ?
F41 B4 F42' 156.4(8) . . ?
F41 B4 F43 112.5(7) . . ?
F42' B4 F43 91.0(8) . . ?
F41 B4 F41' 47.0(7) . . ?
F42' B4 F41' 112.2(7) . . ?
F43 B4 F41' 148.6(6) . . ?
F41 B4 F42 107.8(6) . . ?
F42' B4 F42 60.2(6) . . ?
F43 B4 F42 109.7(6) . . ?
F41' B4 F42 100.4(6) . . ?
F41 B4 F43' 90.8(7) . . ?
F42' B4 F43' 109.5(7) . . ?
F43 B4 F43' 39.6(7) . . ?
F41' B4 F43' 110.1(7) . . ?
F42 B4 F43' 149.2(8) . . ?
F41 B4 F44 113.2(8) . . ?
F42' B4 F44 57.2(6) . . ?
F43 B4 F44 108.2(7) . . ?
F41' B4 F44 71.2(7) . . ?
F42 B4 F44 105.2(6) . . ?
F43' B4 F44 88.8(8) . . ?
F41 B4 F44' 71.1(8) . . ?
F42' B4 F44' 111.9(7) . . ?
F43 B4 F44' 83.9(7) . . ?
F41' B4 F44' 105.0(7) . . ?
F42 B4 F44' 58.5(6) . . ?
F43' B4 F44' 107.9(8) . . ?
F44 B4 F44' 162.9(7) . . ?

loop_
_geom_bond_atom_site_label_1
_geom_bond_atom_site_label_2
_geom_bond_distance
_geom_bond_site_symmetry_2
_geom_bond_publ_flag
Zn1 N26 2.122(5) . ?
Zn1 N32 2.125(4) . ?
Zn1 N25 2.152(4) . ?
Zn1 N31 2.156(5) . ?
Zn1 S3 2.470(2) . ?
Zn1 S2 2.4834(19) . ?
Zn2 N46 2.099(5) . ?
Zn2 N35 2.111(4) . ?
Zn2 N45 2.115(4) . ?
Zn2 N36 2.140(5) . ?
Zn2 S3 2.476(2) . ?
Zn2 S4 2.5124(19) . ?
Zn3 N41 2.056(5) . ?
Zn3 N42 2.114(5) . ?
Zn3 N11' 2.123(7) . ?
Zn3 N11 2.181(6) . ?
Zn3 N12' 2.188(11) . ?
Zn3 N12 2.189(6) . ?
Zn3 S1 2.459(2) . ?
Zn3 S4 2.5198(18) . ?
Zn4 N21 2.019(6) . ?
Zn4 N22 2.123(4) . ?
Zn4 N16 2.137(6) . ?
Zn4 N16' 2.152(5) . ?
Zn4 N15 2.198(6) . ?
Zn4 N15' 2.401(11) . ?
Zn4 S1 2.451(2) . ?
Zn4 S2 2.514(2) . ?
S1 C8 1.687(5) . ?
S1 C8' 1.700(8) . ?
S2 C23 1.731(5) . ?
S3 C38 1.740(5) . ?
S4 C52 1.715(7) . ?
N11 C1 1.350(6) . ?
N11 C5 1.363(6) . ?
C1 C2 1.389(7) . ?
C2 C3 1.374(6) . ?
C3 C4 1.377(7) . ?
C4 C5 1.381(7) . ?
C5 C6 1.473(10) . ?
C6 N12 1.276(12) . ?
C6 C7 1.439(10) . ?
N12 N13 1.343(9) . ?
N13 C8 1.349(11) . ?
C8 N14 1.267(9) . ?
N14 N15 1.366(10) . ?
N15 C9 1.281(10) . ?
C9 C11 1.503(11) . ?
C9 C10 1.506(11) . ?
C11 N16 1.363(6) . ?
C11 C12 1.391(7) . ?
C12 C13 1.396(7) . ?
C13 C14 1.388(6) . ?
C14 C15 1.369(7) . ?
C15 N16 1.350(6) . ?
N11' C1' 1.357(7) . ?
N11' C5' 1.364(7) . ?
C1' C2' 1.388(8) . ?
C2' C3' 1.389(7) . ?
C3' C4' 1.384(7) . ?
C4' C5' 1.385(8) . ?
C5' C6' 1.312(15) . ?
C6' N12' 1.31(2) . ?
C6' C7' 1.513(18) . ?
N12' N13' 1.415(15) . ?
N13' C8' 1.575(16) . ?
C8' N14' 1.301(13) . ?
N14' N15' 1.322(17) . ?
N15' C9' 1.261(12) . ?
C9' C10' 1.446(8) . ?
C9' C11' 1.509(13) . ?
C11' N16' 1.383(6) . ?
C11' C12' 1.413(6) . ?
C11' C13' 2.026(10) . ?
C12' C13' 1.411(8) . ?
C13' C14' 1.406(7) . ?
C14' C15' 1.390(7) . ?
C15' N16' 1.370(7) . ?
N21 C16 1.251(10) . ?
N21 C20 1.348(7) . ?
C16 C17 1.498(11) . ?
C17 C18 1.367(9) . ?
C18 C19 1.377(10) . ?
C19 C20 1.430(9) . ?
C20 C21 1.412(9) . ?
C21 N22 1.359(7) . ?
C21 C22 1.600(7) . ?
N22 N23 1.318(6) . ?
N23 C23 1.365(7) . ?
C23 N24 1.321(7) . ?
N24 N25 1.349(6) . ?
N25 C24 1.220(7) . ?
C24 C26 1.489(7) . ?
C24 C25 1.547(7) . ?
C26 N26 1.303(6) . ?
C26 C27 1.340(8) . ?
C27 C28 1.397(8) . ?
C28 C29 1.382(8) . ?
C29 C30 1.349(8) . ?
C30 N26 1.309(7) . ?
N31 C31 1.371(7) . ?
N31 C35 1.382(6) . ?
C31 C32 1.363(9) . ?
C32 C33 1.338(8) . ?
C33 C34 1.381(9) . ?
C34 C35 1.411(8) . ?
C35 C36 1.516(9) . ?
C36 N32 1.244(7) . ?
C36 C37 1.553(7) . ?
N32 N33 1.344(7) . ?
N33 C38 1.259(7) . ?
C38 N34 1.347(8) . ?
N34 N35 1.399(6) . ?
N35 C39 1.296(8) . ?
C39 C40 1.466(8) . ?
C39 C41 1.491(8) . ?
C41 N36 1.308(6) . ?
C41 C42 1.448(9) . ?
C42 C43 1.396(8) . ?
C43 C44 1.327(9) . ?
C44 C45 1.338(9) . ?
C45 N36 1.333(6) . ?
N41 C46 1.244(7) . ?
N41 C50 1.360(7) . ?
C46 C47 1.361(8) . ?
C47 C48 1.391(9) . ?
C48 C49 1.414(9) . ?
C49 C50 1.395(8) . ?
C50 C51 1.437(8) . ?
C51 N42 1.301(6) . ?
C51 C53 1.550(8) . ?
C52 N44 1.316(8) . ?
C52 N43 1.321(6) . ?
N42 N43 1.343(6) . ?
C54 N45 1.220(7) . ?
C54 C56 1.439(7) . ?
C54 C55 1.538(8) . ?
N44 N45 1.333(5) . ?
C56 C57 1.344(9) . ?
C56 N46 1.394(7) . ?
C57 C58 1.287(9) . ?
C58 C59 1.426(9) . ?
C59 C60 1.422(9) . ?
C60 N46 1.367(6) . ?
B2 F21 1.303(5) . ?
B2 F24' 1.307(6) . ?
B2 F23' 1.313(6) . ?
B2 F21' 1.322(6) . ?
B2 F22 1.324(6) . ?
B2 F24 1.333(6) . ?
B2 F23 1.336(5) . ?
B2 F22' 1.343(6) . ?
B3 F33' 1.320(6) . ?
B3 F34 1.321(6) . ?
B3 F32' 1.321(7) . ?
B3 F31' 1.321(7) . ?
B3 F34' 1.327(6) . ?
B3 F32 1.328(5) . ?
B3 F33 1.330(5) . ?
B3 F31 1.331(5) . ?
B1 F14' 1.309(6) . ?
B1 F13' 1.311(6) . ?
B1 F14 1.317(6) . ?
B1 F11 1.318(6) . ?
B1 F12' 1.320(6) . ?
B1 F12 1.322(5) . ?
B1 F13 1.326(6) . ?
B4 F41 1.310(6) . ?
B4 F42' 1.312(5) . ?
B4 F43 1.321(7) . ?
B4 F41' 1.322(7) . ?
B4 F42 1.327(6) . ?
B4 F43' 1.328(6) . ?
B4 F44 1.332(6) . ?
B4 F44' 1.334(9) . ?
